data_1562033
loop_
_publ_author_name
'Clemens, Oliver'

_publ_section_title
;
 Structural characterization of a new vacancy ordered perovskite
 modification found for Ba3Fe3O7F (BaFeO2.333F0.333): Towards
 understanding of vacancy ordering for different perovskite-type ferrites
;
_journal_name_full 'Journal of Solid State Chemistry'
_journal_page_first 261
_journal_page_last 270
_journal_paper_doi 10.1016/j.jssc.2014.12.027
_journal_volume 225
_journal_year 2015
_chemical_formula_iupac 'Ba3 Fe3 O7 F1'
_chemical_formula_sum 'Ba3 F Fe3 O7'
_chemical_formula_weight 710.5102032
_chemical_name_mineral 'barium iron oxide fluoride'
_space_group_IT_number 11
_space_group_name_Hall '-P 2yb'
_space_group_name_H-M_alt 'P 1 21/m 1'
_symmetry_cell_setting tetragonal
_symmetry_Int_Tables_number 11
_symmetry_space_group_name_Hall '-P 2yb'
_symmetry_space_group_name_H-M 'P 1 21/m 1'
_cell_angle_alpha 90
_cell_angle_beta 93.107(1)
_cell_angle_gamma 90
_cell_formula_units_Z 2
_cell_length_a 10.1059(1)
_cell_length_b 5.7094(1)
_cell_length_c 6.9770(1)
_cell_measurement_temperature 298
_cell_measurement_theta_max 65
_cell_measurement_theta_min 2.5
_cell_volume 401.972(10)
_diffrn_ambient_temperature 298
_diffrn_radiation_type 'Cu K\a'
_diffrn_radiation_wavelength 1.54176
_pd_proc_ls_prof_R_factor 0.148
_pd_proc_ls_prof_wR_factor 0.168
_refine_ls_R_I_factor 0.055
_cod_data_source_file JSSC-2015-225-261.cif
_cod_data_source_block Ba3Fe3O7F
_cod_original_cell_volume 402.0
_cod_original_sg_symbol_Hall -P_2yb
_cod_original_formula_sum 'Ba3 F1 Fe3 O7'
_cod_database_code 1562033

loop_
_symmetry_equiv_pos_site_id
_symmetry_equiv_pos_as_xyz
1 x,y,z
2 -x,1/2+y,-z
3 -x,-y,-z
4 x,1/2-y,z

loop_
_atom_site_label
_atom_site_type_symbol
_atom_site_fract_x
_atom_site_fract_y
_atom_site_fract_z
_atom_site_occupancy
_atom_site_U_iso_or_equiv
Ba1 Ba+2 0.2615(2) 0.25 -0.0223(3) 1 0.02
Ba2 Ba+2 0.9129(2) 0.25 0.7089(3) 1 0.02
Ba3 Ba+2 0.5713(2) 0.25 0.3410(4) 1 0.02
Fe1 Fe+3 0.2602(5) 0.25 0.4961(7) 1 0.02
Fe2 Fe+3 0.8823(5) 0.25 0.2302(6) 1 0.02
Fe3 Fe+3 0.6060(5) 0.25 0.8474(7) 1 0.02
O1 O-2 0.769(1) 0.25 0.028(2) 0.875 0.02
O2 O-2 0.5 0 0 0.875 0.02
O3 O-2 0.405(2) 0.25 0.655(2) 0.875 0.02
O4 O-2 0.028(1) 0.25 0.129(2) 0.875 0.02
O5 O-2 0.673(1) 0.023(2) 0.689(2) 0.875 0.02
O6 O-2 0.842(1) -0.014(2) 0.355(1) 0.875 0.02
F1 F-1 0.769(1) 0.25 0.028(2) 0.125 0.02
F2 F-1 0.5 0 0 0.125 0.02
F3 F-1 0.405(2) 0.25 0.655(2) 0.125 0.02
F4 F-1 0.028(1) 0.25 0.129(2) 0.125 0.02
F5 F-1 0.673(1) 0.023(2) 0.689(2) 0.125 0.02
F6 F-1 0.842(1) -0.014(2) 0.355(1) 0.125 0.02
